data_7110745
loop_
_publ_author_name
'Dimartino, Gianluca'
'Percy, Jonathan M.'
'Spencer, Neil S.'
'Gelbrich, Thomas'
'Hursthouse, Michael B.'
'Light, Mark E.'

_publ_section_title
;
 Oxy-Cope rearrangements of fluorinated divinylcyclohexanols: a modular
 method for the construction of selectively fluorinated cyclic ketones
;
_journal_issue 24
_journal_name_full 'Chemical Communications'
_journal_page_first 2535
_journal_paper_doi 10.1039/a908450i
_journal_year 1999
_chemical_formula_sum 'C13 H17 Cl F2 O2'
_chemical_formula_weight 278.72
_chemical_name_systematic ?
_space_group_IT_number 2
_symmetry_space_group_name_Hall '-P 1'
_symmetry_space_group_name_H-M 'P -1'
_atom_sites_solution_hydrogens geom
_atom_sites_solution_primary direct
_atom_sites_solution_secondary difmap
_audit_creation_method SHELXL-97
_cell_angle_alpha 109.6820(16)
_cell_angle_beta 95.4661(17)
_cell_angle_gamma 104.7127(17)
_cell_formula_units_Z 2
_cell_length_a 8.0670(2)
_cell_length_b 8.3194(3)
_cell_length_c 10.5779(3)
_cell_measurement_temperature 696(2)
_cell_volume 633.65(3)
_computing_structure_refinement 'SHELXL-97 (Sheldrick, 1997)'
_computing_structure_solution 'SHELXS-97 (Sheldrick, 1990)'
_diffrn_ambient_temperature 696(2)
_diffrn_measured_fraction_theta_full 0.989
_diffrn_measured_fraction_theta_max 0.989
_diffrn_radiation_monochromator graphite
_diffrn_radiation_source 'fine-focus sealed tube'
_diffrn_radiation_type MoK\a
_diffrn_radiation_wavelength 0.71073
_diffrn_reflns_av_R_equivalents 0.0441
_diffrn_reflns_av_sigmaI/netI 0.0307
_diffrn_reflns_limit_h_max 10
_diffrn_reflns_limit_h_min -10
_diffrn_reflns_limit_k_max 10
_diffrn_reflns_limit_k_min -10
_diffrn_reflns_limit_l_max 13
_diffrn_reflns_limit_l_min -13
_diffrn_reflns_number 10852
_diffrn_reflns_theta_full 26.35
_diffrn_reflns_theta_max 26.35
_diffrn_reflns_theta_min 2.09
_exptl_absorpt_coefficient_mu 0.318
_exptl_absorpt_correction_T_max 0.9108
_exptl_absorpt_correction_T_min 0.8835
_exptl_crystal_density_diffrn 1.461
_exptl_crystal_density_method 'not measured'
_exptl_crystal_F_000 292
_exptl_crystal_size_max 0.40
_exptl_crystal_size_mid 0.40
_exptl_crystal_size_min 0.30
_refine_diff_density_max 0.301
_refine_diff_density_min -0.220
_refine_diff_density_rms 0.039
_refine_ls_extinction_method none
_refine_ls_goodness_of_fit_ref 1.061
_refine_ls_hydrogen_treatment mixed
_refine_ls_matrix_type full
_refine_ls_number_parameters 163
_refine_ls_number_reflns 2555
_refine_ls_number_restraints 0
_refine_ls_restrained_S_all 1.061
_refine_ls_R_factor_all 0.0332
_refine_ls_R_factor_gt 0.0295
_refine_ls_shift/su_max 0.000
_refine_ls_shift/su_mean 0.000
_refine_ls_structure_factor_coef Fsqd
_refine_ls_weighting_details 'w=1/[\s^2^(Fo^2^)+(0.0226P)^2^+0.2616P] where P=(Fo^2^+2Fc^2^)/3'
_refine_ls_weighting_scheme calc
_refine_ls_wR_factor_gt 0.0718
_refine_ls_wR_factor_ref 0.0742
_reflns_number_gt 2330
_reflns_number_total 2555
_reflns_threshold_expression >2sigma(I)
_cod_data_source_file 908450isup1.cif
_cod_data_source_block s92
_cod_depositor_comments
;
The following automatic conversions were performed:

'_refine_ls_weighting_scheme' value 'calc
w=1/[\s^2^(Fo^2^)+(0.0226P)^2^+0.2616P] where P=(Fo^2^+2Fc^2^)/3' was
changed to 'calc'. New tag '_refine_ls_weighting_details' was
created. The value of the new tag was set to
'w=1/[\s^2^(Fo^2^)+(0.0226P)^2^+0.2616P] where P=(Fo^2^+2Fc^2^)/3'.

Automatic conversion script
Id: cif_fix_values 3143 2015-03-26 13:38:13Z robertas 
;
_cod_database_code 7110745

loop_
_symmetry_equiv_pos_as_xyz
'x, y, z'
'-x, -y, -z'

loop_
_atom_site_label
_atom_site_type_symbol
_atom_site_fract_x
_atom_site_fract_y
_atom_site_fract_z
_atom_site_U_iso_or_equiv
_atom_site_adp_type
_atom_site_occupancy
_atom_site_calc_flag
_atom_site_refinement_flags
Cl1 Cl 0.07684(4) 0.83503(5) 0.40132(3) 0.03089(11) Uani 1 d .
F1 F 0.23617(9) 0.67930(10) 0.05686(7) 0.02570(18) Uani 1 d .
O1 O 0.39430(12) 0.71792(12) 0.48589(8) 0.0240(2) Uani 1 d .
O2 O 0.54872(11) 0.62419(12) 0.17592(9) 0.0231(2) Uani 1 d .
F2 F 0.18625(11) 0.92842(11) 0.16819(9) 0.0336(2) Uani 1 d .
C7 C 0.05642(16) 0.51874(17) 0.20630(13) 0.0221(3) Uani 1 d .
H7 H 0.0767 0.4572 0.1208 0.027 Uiso 1 calc R
C5 C 0.24445(17) 0.79439(16) 0.18689(12) 0.0215(3) Uani 1 d .
C11 C 0.37305(16) 0.43289(16) 0.31649(13) 0.0217(3) Uani 1 d .
H11A H 0.4775 0.4008 0.3358 0.026 Uiso 1 calc R
H11B H 0.3374 0.3901 0.2177 0.026 Uiso 1 calc R
C12 C 0.41858(15) 0.63489(16) 0.37400(12) 0.0186(2) Uani 1 d .
C6 C 0.11794(15) 0.69534(17) 0.25166(12) 0.0210(3) Uani 1 d .
C1 C 0.67502(17) 0.72184(19) 0.11985(14) 0.0286(3) Uani 1 d .
H1A H 0.6992 0.6382 0.0400 0.034 Uiso 1 calc R
H1B H 0.7833 0.7836 0.1872 0.034 Uiso 1 calc R
C13 C 0.51588(16) 0.74199(16) 0.29645(12) 0.0193(3) Uani 1 d .
H13 H 0.6306 0.8132 0.3556 0.023 Uiso 1 calc R
C2 C 0.61101(18) 0.85701(19) 0.07960(14) 0.0287(3) Uani 1 d .
H2A H 0.5129 0.7945 0.0028 0.034 Uiso 1 calc R
H2B H 0.7037 0.9282 0.0509 0.034 Uiso 1 calc R
C10 C 0.22762(17) 0.33553(18) 0.37256(13) 0.0254(3) Uani 1 d .
H10A H 0.2583 0.2359 0.3855 0.031 Uiso 1 calc R
H10B H 0.2237 0.4175 0.4619 0.031 Uiso 1 calc R
C4 C 0.43232(16) 0.87701(16) 0.26806(12) 0.0203(3) Uani 1 d .
H4 H 0.4300 0.9637 0.3571 0.024 Uiso 1 calc R
C3 C 0.55453(18) 0.98060(17) 0.19933(14) 0.0271(3) Uani 1 d .
H3A H 0.4951 1.0509 0.1663 0.032 Uiso 1 calc R
H3B H 0.6577 1.0630 0.2670 0.032 Uiso 1 calc R
C8 C -0.04145(17) 0.40551(19) 0.27475(15) 0.0297(3) Uani 1 d .
H8A H -0.1609 0.3467 0.2241 0.036 Uiso 1 calc R
H8B H -0.0447 0.4811 0.3665 0.036 Uiso 1 calc R
C9 C 0.04441(18) 0.26358(18) 0.28266(14) 0.0290(3) Uani 1 d .
H9A H -0.0311 0.1840 0.3170 0.035 Uiso 1 calc R
H9B H 0.0512 0.1925 0.1905 0.035 Uiso 1 calc R

loop_
_atom_site_aniso_label
_atom_site_aniso_U_11
_atom_site_aniso_U_22
_atom_site_aniso_U_33
_atom_site_aniso_U_23
_atom_site_aniso_U_13
_atom_site_aniso_U_12
Cl1 0.0344(2) 0.0331(2) 0.02536(18) 0.00442(14) 0.00988(13) 0.01804(15)
F1 0.0273(4) 0.0291(4) 0.0146(3) 0.0039(3) 0.0004(3) 0.0056(3)
O1 0.0297(5) 0.0235(5) 0.0154(4) 0.0043(4) 0.0017(4) 0.0074(4)
O2 0.0255(5) 0.0230(5) 0.0213(4) 0.0071(4) 0.0085(4) 0.0088(4)
F2 0.0383(5) 0.0298(4) 0.0407(5) 0.0187(4) 0.0044(4) 0.0181(4)
C7 0.0181(6) 0.0260(6) 0.0201(6) 0.0068(5) 0.0002(5) 0.0071(5)
C5 0.0270(6) 0.0195(6) 0.0183(6) 0.0055(5) 0.0017(5) 0.0103(5)
C11 0.0244(6) 0.0206(6) 0.0197(6) 0.0064(5) 0.0025(5) 0.0084(5)
C12 0.0164(5) 0.0208(6) 0.0161(6) 0.0053(5) -0.0020(4) 0.0055(5)
C6 0.0194(6) 0.0251(6) 0.0182(6) 0.0051(5) 0.0019(5) 0.0110(5)
C1 0.0246(7) 0.0342(7) 0.0272(7) 0.0113(6) 0.0105(5) 0.0079(6)
C13 0.0188(6) 0.0191(6) 0.0158(5) 0.0038(5) 0.0001(4) 0.0036(5)
C2 0.0286(7) 0.0319(7) 0.0243(7) 0.0133(6) 0.0067(5) 0.0026(6)
C10 0.0288(7) 0.0224(6) 0.0244(6) 0.0104(5) 0.0032(5) 0.0053(5)
C4 0.0242(6) 0.0163(6) 0.0161(6) 0.0033(5) 0.0017(5) 0.0038(5)
C3 0.0303(7) 0.0216(6) 0.0263(7) 0.0103(5) 0.0035(5) 0.0019(5)
C8 0.0223(6) 0.0332(7) 0.0333(7) 0.0141(6) 0.0055(5) 0.0056(6)
C9 0.0276(7) 0.0244(7) 0.0314(7) 0.0127(6) 0.0030(6) 0.0003(5)

loop_
_atom_type_symbol
_atom_type_description
_atom_type_scat_dispersion_real
_atom_type_scat_dispersion_imag
_atom_type_scat_source
C C 0.0033 0.0016 'International Tables Vol C Tables 4.2.6.8 and 6.1.1.4'
H H 0.0000 0.0000 'International Tables Vol C Tables 4.2.6.8 and 6.1.1.4'
O O 0.0106 0.0060 'International Tables Vol C Tables 4.2.6.8 and 6.1.1.4'
F F 0.0171 0.0103 'International Tables Vol C Tables 4.2.6.8 and 6.1.1.4'
Cl Cl 0.1484 0.1585 'International Tables Vol C Tables 4.2.6.8 and 6.1.1.4'

loop_
_geom_angle_atom_site_label_1
_geom_angle_atom_site_label_2
_geom_angle_atom_site_label_3
_geom_angle
C13 O2 C1 110.69(9)
C6 C7 C8 128.23(12)
F1 C5 F2 104.40(9)
F1 C5 C6 107.97(10)
F2 C5 C6 109.24(10)
F1 C5 C4 111.33(10)
F2 C5 C4 108.61(10)
C6 C5 C4 114.77(10)
C12 C11 C10 114.91(10)
O1 C12 C11 122.47(11)
O1 C12 C13 117.89(11)
C11 C12 C13 119.34(10)
C7 C6 C5 123.34(11)
C7 C6 Cl1 122.95(10)
C5 C6 Cl1 113.45(9)
O2 C1 C2 111.82(11)
O2 C13 C12 110.05(9)
O2 C13 C4 112.33(9)
C12 C13 C4 115.51(10)
C1 C2 C3 110.99(11)
C9 C10 C11 115.42(11)
C5 C4 C3 112.56(10)
C5 C4 C13 114.55(10)
C3 C4 C13 107.95(10)
C2 C3 C4 112.68(10)
C7 C8 C9 111.22(11)
C10 C9 C8 115.77(11)

loop_
_geom_bond_atom_site_label_1
_geom_bond_atom_site_label_2
_geom_bond_distance
Cl1 C6 1.7386(12)
F1 C5 1.3696(14)
O1 C12 1.2159(15)
O2 C13 1.4179(15)
O2 C1 1.4384(15)
F2 C5 1.3783(14)
C7 C6 1.3208(18)
C7 C8 1.4919(18)
C5 C6 1.5088(18)
C5 C4 1.5271(17)
C11 C12 1.5114(17)
C11 C10 1.5355(18)
C12 C13 1.5306(16)
C1 C2 1.5127(19)
C13 C4 1.5427(17)
C2 C3 1.5295(19)
C10 C9 1.5318(18)
C4 C3 1.5396(17)
C8 C9 1.5336(19)
